data_4346470
loop_
_publ_author_name
'Das, Raj Kumar'
'Aggarwal, Himanshu'
'Barbour, Leonard J.'

_publ_section_title
;
 Anomalous Anisotropic Thermal Expansion in a One-Dimensional Coordination
 Polymer Driven by Conformational Flexibility.
;
_journal_issue 17
_journal_name_full 'Inorganic chemistry'
_journal_page_first 8171
_journal_page_last 8173
_journal_paper_doi 10.1021/acs.inorgchem.5b01560
_journal_volume 54
_journal_year 2015
_chemical_formula_moiety 'C12 H10 Li2 N2 O5, 2(C0.50 H2 o0.50)'
_chemical_formula_sum 'C13 H14 Li2 N2 O6'
_chemical_formula_weight 308.14
_space_group_IT_number 15
_space_group_name_Hall '-C 2yc'
_space_group_name_H-M_alt 'C 1 2/c 1'
_symmetry_cell_setting monoclinic
_symmetry_space_group_name_Hall '-C 2yc'
_symmetry_space_group_name_H-M 'C 1 2/c 1'
_atom_sites_solution_hydrogens geom
_atom_sites_solution_primary direct
_atom_sites_solution_secondary difmap
_audit_creation_method SHELXL-97
_cell_angle_alpha 90.00
_cell_angle_beta 107.247(4)
_cell_angle_gamma 90.00
_cell_formula_units_Z 4
_cell_length_a 17.669(6)
_cell_length_b 9.423(3)
_cell_length_c 10.041(4)
_cell_measurement_reflns_used 1570
_cell_measurement_temperature 120(2)
_cell_measurement_theta_max 25.93
_cell_measurement_theta_min 2.41
_cell_volume 1596.6(10)
_computing_cell_refinement 'SAINT (Bruker, 2009)'
_computing_data_reduction SAINT
_computing_molecular_graphics 'X-Seed (Barbour 2001)'
_computing_structure_refinement 'SHELXL-97 (Sheldrick, 1997)'
_computing_structure_solution 'SHELXS-97 (Sheldrick, 1990)'
_diffrn_ambient_temperature 120(2)
_diffrn_measured_fraction_theta_full 0.996
_diffrn_measured_fraction_theta_max 0.996
_diffrn_measurement_device_type 'CCD area detector'
_diffrn_measurement_method 'phi and omega scans'
_diffrn_radiation_monochromator graphite
_diffrn_radiation_source 'fine-focus sealed tube'
_diffrn_radiation_type MoK\a
_diffrn_radiation_wavelength 0.71073
_diffrn_reflns_av_R_equivalents 0.0208
_diffrn_reflns_av_sigmaI/netI 0.0243
_diffrn_reflns_limit_h_max 21
_diffrn_reflns_limit_h_min -21
_diffrn_reflns_limit_k_max 9
_diffrn_reflns_limit_k_min -11
_diffrn_reflns_limit_l_max 11
_diffrn_reflns_limit_l_min -12
_diffrn_reflns_number 4447
_diffrn_reflns_theta_full 26.01
_diffrn_reflns_theta_max 26.01
_diffrn_reflns_theta_min 2.41
_exptl_absorpt_coefficient_mu 0.099
_exptl_absorpt_correction_T_max 0.9930
_exptl_absorpt_correction_T_min 0.9649
_exptl_absorpt_correction_type multi-scan
_exptl_absorpt_process_details SADABS
_exptl_crystal_colour colorless
_exptl_crystal_density_diffrn 1.282
_exptl_crystal_density_method 'not measured'
_exptl_crystal_description plate
_exptl_crystal_F_000 640
_exptl_crystal_size_max 0.362
_exptl_crystal_size_mid 0.186
_exptl_crystal_size_min 0.071
_refine_diff_density_max 0.752
_refine_diff_density_min -0.329
_refine_diff_density_rms 0.075
_refine_ls_extinction_method none
_refine_ls_goodness_of_fit_ref 1.104
_refine_ls_hydrogen_treatment mixed
_refine_ls_matrix_type full
_refine_ls_number_parameters 123
_refine_ls_number_reflns 1567
_refine_ls_number_restraints 2
_refine_ls_restrained_S_all 1.104
_refine_ls_R_factor_all 0.0584
_refine_ls_R_factor_gt 0.0525
_refine_ls_shift/su_max 0.001
_refine_ls_shift/su_mean 0.000
_refine_ls_structure_factor_coef Fsqd
_refine_ls_weighting_details 'calc w=1/[\s^2^(Fo^2^)+(0.1215P)^2^+0.6159P] where P=(Fo^2^+2Fc^2^)/3'
_refine_ls_weighting_scheme calc
_refine_ls_wR_factor_gt 0.1696
_refine_ls_wR_factor_ref 0.1769
_reflns_number_gt 1352
_reflns_number_total 1567
_reflns_threshold_expression >2sigma(I)
_cod_data_source_file ic5b01560_si_002.cif
_cod_data_source_block LJB_1_120K
_cod_depositor_comments
;
The following automatic conversions were performed:

data item '_symmetry_cell_setting' value 'Monoclinic' was changed to
'monoclinic' in accordance with the
/home/saulius/struct/COD-crude-data/automatic-downloads/DataCite-retrospective/ACS/depositions/lib/dictionaries/cif_core.dic
dictionary named 'cif_core.dic' version 2.4.2 last updated on
2011-04-26.

Automatic conversion script
Id: cif_fix_values 6909 2019-04-08 15:41:33Z antanas 
;
_cod_original_sg_symbol_H-M C2/c
_cod_database_code 4346470

loop_
_symmetry_equiv_pos_as_xyz
'x, y, z'
'-x, y, -z+1/2'
'x+1/2, y+1/2, z'
'-x+1/2, y+1/2, -z+1/2'
'-x, -y, -z'
'x, -y, z-1/2'
'-x+1/2, -y+1/2, -z'
'x+1/2, -y+1/2, z-1/2'

loop_
_atom_site_label
_atom_site_type_symbol
_atom_site_fract_x
_atom_site_fract_y
_atom_site_fract_z
_atom_site_U_iso_or_equiv
_atom_site_adp_type
_atom_site_occupancy
_atom_site_symmetry_multiplicity
_atom_site_calc_flag
_atom_site_refinement_flags
O1 O 0.10470(7) 0.07807(13) 0.32253(12) 0.0193(4) Uani 1 1 d .
O1W O 0.0000 -0.17918(18) 0.2500 0.0173(4) Uani 1 2 d S
N1 N 0.35815(9) 0.18380(17) 0.22242(18) 0.0265(5) Uani 1 1 d .
C1 C 0.11885(10) 0.07633(17) 0.20828(18) 0.0159(4) Uani 1 1 d .
O2 O 0.07017(7) 0.04468(13) 0.09326(12) 0.0194(4) Uani 1 1 d .
C2 C 0.20264(9) 0.11443(18) 0.20878(17) 0.0171(4) Uani 1 1 d .
O3 O 0.0110(3) 0.3891(3) 0.1853(5) 0.102(3) Uani 0.50 1 d PD
C3 C 0.23245(10) 0.0814(2) 0.10075(19) 0.0228(5) Uani 1 1 d .
H3 H 0.2003 0.0346 0.0199 0.027 Uiso 1 1 calc R
C4 C 0.31031(11) 0.1175(2) 0.1118(2) 0.0273(5) Uani 1 1 d .
H4 H 0.3305 0.0939 0.0369 0.033 Uiso 1 1 calc R
C5 C 0.32847(12) 0.2168(2) 0.3257(2) 0.0319(5) Uani 1 1 d .
H5 H 0.3614 0.2653 0.4046 0.038 Uiso 1 1 calc R
C6 C 0.25159(12) 0.1835(2) 0.3235(2) 0.0299(5) Uani 1 1 d .
H6 H 0.2329 0.2080 0.3999 0.036 Uiso 1 1 calc R
C7 C 0.0407(4) 0.3965(6) 0.0622(7) 0.0621(16) Uani 0.50 1 d PD
H7A H 0.0988 0.3982 0.0931 0.093 Uiso 0.50 1 calc PR
H7B H 0.0207 0.4829 0.0090 0.093 Uiso 0.50 1 calc PR
H7C H 0.0223 0.3132 0.0029 0.093 Uiso 0.50 1 calc PR
Li11 Li 0.03221(17) -0.0288(3) 0.3942(3) 0.0199(6) Uani 1 1 d .
H1W H -0.0386(14) -0.234(3) 0.244(2) 0.037(7) Uiso 1 1 d .
H1O3 H -0.014(5) 0.309(5) 0.190(6) 0.13(4) Uiso 0.50 1 d PD

loop_
_atom_site_aniso_label
_atom_site_aniso_U_11
_atom_site_aniso_U_22
_atom_site_aniso_U_33
_atom_site_aniso_U_23
_atom_site_aniso_U_13
_atom_site_aniso_U_12
O1 0.0174(7) 0.0273(7) 0.0157(7) -0.0019(5) 0.0084(5) -0.0042(5)
O1W 0.0119(9) 0.0182(9) 0.0234(10) 0.000 0.0077(7) 0.000
N1 0.0172(8) 0.0291(9) 0.0343(10) 0.0007(7) 0.0093(7) -0.0062(6)
C1 0.0148(9) 0.0150(8) 0.0185(9) -0.0006(6) 0.0061(7) -0.0011(6)
O2 0.0130(6) 0.0301(7) 0.0156(7) -0.0025(5) 0.0053(5) -0.0048(5)
C2 0.0137(8) 0.0192(9) 0.0197(9) 0.0010(7) 0.0070(7) -0.0024(6)
O3 0.102(4) 0.0104(15) 0.123(4) -0.0128(17) -0.076(4) 0.007(2)
C3 0.0162(9) 0.0300(10) 0.0230(10) -0.0044(7) 0.0071(7) -0.0049(7)
C4 0.0196(10) 0.0359(11) 0.0311(11) -0.0035(8) 0.0146(8) -0.0050(8)
C5 0.0241(10) 0.0416(12) 0.0303(11) -0.0085(9) 0.0082(8) -0.0161(9)
C6 0.0253(10) 0.0419(13) 0.0252(10) -0.0109(8) 0.0117(8) -0.0147(8)
C7 0.094(5) 0.055(3) 0.047(3) 0.005(3) 0.037(3) -0.003(3)
Li11 0.0165(14) 0.0269(15) 0.0187(14) -0.0001(11) 0.0090(12) 0.0001(12)

loop_
_atom_type_symbol
_atom_type_description
_atom_type_scat_dispersion_real
_atom_type_scat_dispersion_imag
_atom_type_scat_source
C C 0.0033 0.0016 'International Tables Vol C Tables 4.2.6.8 and 6.1.1.4'
H H 0.0000 0.0000 'International Tables Vol C Tables 4.2.6.8 and 6.1.1.4'
Li Li -0.0003 0.0001 'International Tables Vol C Tables 4.2.6.8 and 6.1.1.4'
N N 0.0061 0.0033 'International Tables Vol C Tables 4.2.6.8 and 6.1.1.4'
O O 0.0106 0.0060 'International Tables Vol C Tables 4.2.6.8 and 6.1.1.4'

loop_
_geom_angle_atom_site_label_1
_geom_angle_atom_site_label_2
_geom_angle_atom_site_label_3
_geom_angle
_geom_angle_site_symmetry_1
_geom_angle_site_symmetry_3
C1 O1 Li11 132.41(14) . .
Li11 O1W Li11 88.89(19) . 2
C5 N1 C4 117.34(16) . .
O1 C1 O2 125.55(15) . .
O1 C1 C2 117.06(15) . .
O2 C1 C2 117.39(15) . .
O1 C1 Li11 84.93(12) . 2
O2 C1 Li11 40.88(10) . 2
C2 C1 Li11 157.38(13) . 2
C1 O2 Li11 155.68(14) . 6
C1 O2 Li11 114.57(14) . 2
Li11 O2 Li11 89.71(13) 6 2
C3 C2 C6 118.22(16) . .
C3 C2 C1 122.95(15) . .
C6 C2 C1 118.82(16) . .
O3 O3 C7 174.2(5) 2 .
C2 C3 C4 118.90(17) . .
N1 C4 C3 123.31(17) . .
N1 C5 C6 123.01(18) . .
C2 C6 C5 119.21(18) . .
O2 Li11 O1 111.37(15) 6_556 .
O2 Li11 O2 90.29(13) 6_556 2
O1 Li11 O2 124.25(17) . 2
O2 Li11 O1W 129.86(17) 6_556 .
O1 Li11 O1W 100.30(14) . .
O2 Li11 O1W 103.10(14) 2 .
O2 Li11 Li11 46.02(10) 6_556 5_556
O1 Li11 Li11 131.3(2) . 5_556
O2 Li11 Li11 44.27(9) 2 5_556
O1W Li11 Li11 127.63(19) . 5_556
O2 Li11 C1 114.84(13) 6_556 2
O1 Li11 C1 110.56(14) . 2
O2 Li11 C1 24.56(7) 2 2
O1W Li11 C1 86.99(11) . 2
Li11 Li11 C1 68.82(12) 5_556 2
O2 Li11 Li11 174.36(15) 6_556 2
O1 Li11 Li11 73.93(12) . 2
O2 Li11 Li11 88.07(15) 2 2
O1W Li11 Li11 45.55(9) . 2
Li11 Li11 Li11 132.1(2) 5_556 2
C1 Li11 Li11 63.71(11) 2 2

loop_
_geom_bond_atom_site_label_1
_geom_bond_atom_site_label_2
_geom_bond_distance
_geom_bond_site_symmetry_2
O1 C1 1.245(2) .
O1 Li11 1.929(3) .
O1W Li11 1.985(3) .
O1W Li11 1.985(3) 2
N1 C5 1.330(3) .
N1 C4 1.334(3) .
C1 O2 1.254(2) .
C1 C2 1.522(2) .
C1 Li11 2.745(3) 2
O2 Li11 1.916(3) 6
O2 Li11 1.975(3) 2
C2 C3 1.375(2) .
C2 C6 1.381(3) .
O3 O3 1.461(14) 2
O3 C7 1.482(8) .
C3 C4 1.389(2) .
C5 C6 1.388(3) .
Li11 O2 1.916(3) 6_556
Li11 O2 1.975(3) 2
Li11 Li11 2.745(6) 5_556
Li11 C1 2.745(3) 2
Li11 Li11 2.780(6) 2
